data_1543724
loop_
_publ_author_name
'Li, Xiang'
'Krafczyk, Ralph'
'Macosek, Jakub'
'Li, Yulei'
'Zou, Yan'
'Simon, Bernd'
'Pan, Xing'
'Wu, Qiuye'
'Yan, Fang'
'Hennig, Janosch'
'Jung, Kirsten'
'Lassak, J\"urgen'
'Hu, Honggang'

_publ_section_title
;
 Resolving the \a-Glycosidic Linkage of Arginine-Rhamnosylated Translation
 Elongation Factor P (EF-P) Triggers Generation of the First ArgRha
 Specific Antibody
;
_journal_name_full 'Chem. Sci.'
_journal_paper_doi 10.1039/C6SC02889F
_journal_year 2016
_chemical_absolute_configuration ad
_chemical_formula_sum 'C13 H20 N2 O7 S'
_chemical_formula_weight 348.37
_chemical_name_systematic 'N-(2,3,4-Tri-O-acetyl-6-deoxy-\a-L-mannopyranos -1-yl) thiourea'
_space_group_crystal_system orthorhombic
_space_group_IT_number 19
_space_group_name_Hall 'P 2ac 2ab'
_space_group_name_H-M_alt 'P 21 21 21'
_symmetry_space_group_name_Hall 'P 2ac 2ab'
_symmetry_space_group_name_H-M 'P 21 21 21'
_atom_sites_solution_hydrogens mixed
_audit_creation_method SHELXL-2013
_audit_update_record
;
2016-03-21 deposited with the CCDC.
2016-07-21 downloaded from the CCDC.
;
_cell_angle_alpha 90
_cell_angle_beta 90
_cell_angle_gamma 90
_cell_formula_units_Z 4
_cell_length_a 8.984(5)
_cell_length_b 10.648(6)
_cell_length_c 18.894(10)
_cell_measurement_reflns_used 881
_cell_measurement_temperature 298(2)
_cell_measurement_theta_max 25.228
_cell_measurement_theta_min 2.882
_cell_volume 1807.4(17)
_computing_cell_refinement 'Bruker SMART'
_computing_data_collection 'Bruker SMART'
_computing_data_reduction 'Bruker SHELXTL'
_computing_molecular_graphics 'Bruker SHELXTL'
_computing_publication_material 'Bruker SHELXTL'
_computing_structure_refinement 'SHELXL-2013 (Sheldrick, 2013)'
_computing_structure_solution 'Bruker SHELXTL'
_diffrn_ambient_temperature 298(2)
_diffrn_measured_fraction_theta_full 0.997
_diffrn_measured_fraction_theta_max 0.991
_diffrn_measurement_device_type 'CCD area detector'
_diffrn_measurement_method 'phi and omega scans'
_diffrn_radiation_type MoK\a
_diffrn_radiation_wavelength 0.71073
_diffrn_reflns_av_R_equivalents 0.0627
_diffrn_reflns_av_unetI/netI 0.0677
_diffrn_reflns_Laue_measured_fraction_full 0.997
_diffrn_reflns_Laue_measured_fraction_max 0.991
_diffrn_reflns_limit_h_max 11
_diffrn_reflns_limit_h_min -10
_diffrn_reflns_limit_k_max 13
_diffrn_reflns_limit_k_min -13
_diffrn_reflns_limit_l_max 23
_diffrn_reflns_limit_l_min -18
_diffrn_reflns_number 8825
_diffrn_reflns_point_group_measured_fraction_full 0.995
_diffrn_reflns_point_group_measured_fraction_max 0.976
_diffrn_reflns_theta_full 25.242
_diffrn_reflns_theta_max 26.979
_diffrn_reflns_theta_min 2.156
_exptl_absorpt_coefficient_mu 0.213
_exptl_absorpt_correction_T_max 1.000
_exptl_absorpt_correction_T_min -0.009
_exptl_absorpt_correction_type multi-scan
_exptl_absorpt_process_details sadabs
_exptl_crystal_colour colorless
_exptl_crystal_density_diffrn 1.280
_exptl_crystal_description prism
_exptl_crystal_F_000 736
_exptl_crystal_recrystallization_method 'Re-crystallisation from solvent'
_exptl_crystal_size_max 0.660
_exptl_crystal_size_mid 0.200
_exptl_crystal_size_min 0.150
_refine_diff_density_max 0.146
_refine_diff_density_min -0.193
_refine_diff_density_rms 0.039
_refine_ls_abs_structure_details
; 
 Flack x determined using 846 quotients [(I+)-(I-)]/[(I+)+(I-)] 
 (Parsons and Flack (2004), Acta Cryst. A60, s61). 
;
_refine_ls_abs_structure_Flack 0.03(6)
_refine_ls_extinction_method none
_refine_ls_goodness_of_fit_ref 0.841
_refine_ls_hydrogen_treatment mixed
_refine_ls_matrix_type full
_refine_ls_number_parameters 224
_refine_ls_number_reflns 3845
_refine_ls_number_restraints 8
_refine_ls_restrained_S_all 0.843
_refine_ls_R_factor_all 0.0624
_refine_ls_R_factor_gt 0.0410
_refine_ls_shift/su_max 0.007
_refine_ls_shift/su_mean 0.000
_refine_ls_structure_factor_coef Fsqd
_refine_ls_weighting_details
; 
 w=1/[\s^2^(Fo^2^)+(0.0440P)^2^] 
 where P=(Fo^2^+2Fc^2^)/3 
;
_refine_ls_weighting_scheme calc
_refine_ls_wR_factor_gt 0.0809
_refine_ls_wR_factor_ref 0.0860
_reflns_Friedel_coverage 0.720
_reflns_Friedel_fraction_full 0.991
_reflns_Friedel_fraction_max 0.956
_reflns_number_gt 2450
_reflns_number_total 3845
_reflns_threshold_expression 'I > 2\s(I)'
_cod_data_source_file c6sc02889f2.cif
_cod_data_source_block a51230b
_cod_original_cell_volume 1807.5(17)
_cod_database_code 1543724
_shelx_space_group_comment
; 
The symmetry employed for this shelxl refinement is uniquely defined 
by the following loop, which should always be used as a source of 
symmetry information in preference to the above space-group names. 
They are only intended as comments. 
;
_shelx_estimated_absorpt_t_min 0.872
_shelx_estimated_absorpt_t_max 0.969
_shelxl_version_number 2013-2
_solvent_exptl_crystal_recrystallization_method dichloromethane/n-hexane

loop_
_space_group_symop_operation_xyz
'x, y, z'
'-x+1/2, -y, z+1/2'
'-x, y+1/2, -z+1/2'
'x+1/2, -y+1/2, -z'

loop_
_atom_site_label
_atom_site_type_symbol
_atom_site_fract_x
_atom_site_fract_y
_atom_site_fract_z
_atom_site_U_iso_or_equiv
_atom_site_adp_type
_atom_site_occupancy
_atom_site_site_symmetry_order
_atom_site_calc_flag
_atom_site_refinement_flags_posn
_atom_site_refinement_flags_adp
S1 S -0.06617(9) 1.17228(7) -0.07721(4) 0.0561(2) Uani 1 1 d . .
N1 N 0.1421(3) 1.1593(2) 0.02365(13) 0.0509(6) Uani 1 1 d . .
H1 H 0.222(3) 1.188(3) 0.0469(15) 0.054(9) Uiso 1 1 d . .
N2 N 0.1461(4) 1.3324(3) -0.04513(16) 0.0665(8) Uani 1 1 d D .
H2A H 0.111(4) 1.371(3) -0.0803(17) 0.091(13) Uiso 1 1 d D .
H2B H 0.232(4) 1.355(3) -0.0244(16) 0.065(10) Uiso 1 1 d D .
O1 O -0.0348(2) 1.05568(17) 0.09654(9) 0.0509(5) Uani 1 1 d . .
O2 O 0.1609(2) 0.83467(16) 0.07740(11) 0.0561(5) Uani 1 1 d . .
O3 O 0.3877(4) 0.7722(3) 0.04381(16) 0.1002(9) Uani 1 1 d . .
O4 O 0.3330(2) 0.89936(19) 0.18869(11) 0.0587(5) Uani 1 1 d . .
O5 O 0.5440(3) 0.9862(3) 0.15210(16) 0.0996(9) Uani 1 1 d . .
O6 O 0.1576(3) 1.0630(2) 0.26678(11) 0.0716(7) Uani 1 1 d . .
O7 O 0.0203(6) 0.9231(3) 0.32543(17) 0.1396(17) Uani 1 1 d . .
C1 C 0.0845(3) 1.0412(2) 0.04927(14) 0.0471(7) Uani 1 1 d . .
H1A H 0.0463 0.9956 0.0081 0.056 Uiso 1 1 calc R U
C2 C 0.2111(3) 0.9633(2) 0.07970(15) 0.0464(6) Uani 1 1 d . .
H2 H 0.3002 0.9730 0.0503 0.056 Uiso 1 1 calc R U
C3 C 0.2471(3) 0.9981(3) 0.15617(14) 0.0481(7) Uani 1 1 d . .
H3 H 0.3044 1.0764 0.1570 0.058 Uiso 1 1 calc R U
C4 C 0.1082(4) 1.0139(3) 0.19942(14) 0.0526(8) Uani 1 1 d . .
H4 H 0.0575 0.9332 0.2057 0.063 Uiso 1 1 calc R U
C5 C 0.0063(3) 1.1081(3) 0.16419(14) 0.0524(8) Uani 1 1 d . .
H5 H 0.0595 1.1875 0.1571 0.063 Uiso 1 1 calc R U
C6 C 0.0810(3) 1.2251(3) -0.03021(14) 0.0496(7) Uani 1 1 d . .
C7 C 0.2605(5) 0.7479(3) 0.0562(2) 0.0740(10) Uani 1 1 d . .
C8 C 0.1914(5) 0.6213(3) 0.0525(3) 0.1199(19) Uani 1 1 d . .
H8A H 0.2665 0.5601 0.0416 0.180 Uiso 1 1 calc R U
H8B H 0.1166 0.6206 0.0162 0.180 Uiso 1 1 calc R U
H8C H 0.1467 0.6013 0.0972 0.180 Uiso 1 1 calc R U
C9 C 0.4815(4) 0.9058(4) 0.18312(18) 0.0670(9) Uani 1 1 d . .
C10 C 0.5534(5) 0.7963(4) 0.2192(2) 0.1027(14) Uani 1 1 d . .
H10A H 0.5416 0.7225 0.1906 0.154 Uiso 1 1 calc R U
H10B H 0.5072 0.7830 0.2644 0.154 Uiso 1 1 calc R U
H10C H 0.6574 0.8131 0.2258 0.154 Uiso 1 1 calc R U
C11 C 0.1122(6) 1.0028(5) 0.3251(2) 0.0976(16) Uani 1 1 d . .
C12 C 0.1938(7) 1.0532(6) 0.3881(2) 0.165(3) Uani 1 1 d . U
H12A H 0.1621 1.0093 0.4298 0.247 Uiso 1 1 calc R U
H12B H 0.1727 1.1412 0.3932 0.247 Uiso 1 1 calc R U
H12C H 0.2988 1.0415 0.3816 0.247 Uiso 1 1 calc R U
C13 C -0.1362(4) 1.1320(3) 0.20444(17) 0.0721(10) Uani 1 1 d . .
H13A H -0.1964 1.1910 0.1788 0.108 Uiso 1 1 calc R U
H13B H -0.1131 1.1656 0.2503 0.108 Uiso 1 1 calc R U
H13C H -0.1898 1.0546 0.2098 0.108 Uiso 1 1 calc R U

loop_
_atom_site_aniso_label
_atom_site_aniso_U_11
_atom_site_aniso_U_22
_atom_site_aniso_U_33
_atom_site_aniso_U_23
_atom_site_aniso_U_13
_atom_site_aniso_U_12
S1 0.0557(5) 0.0580(4) 0.0545(4) 0.0034(4) -0.0057(4) 0.0011(4)
N1 0.0525(16) 0.0472(14) 0.0529(14) 0.0054(12) -0.0105(13) -0.0025(13)
N2 0.066(2) 0.0554(17) 0.0778(19) 0.0230(16) -0.0166(16) -0.0105(16)
O1 0.0475(13) 0.0574(12) 0.0478(10) -0.0012(9) -0.0007(9) 0.0008(9)
O2 0.0561(12) 0.0401(10) 0.0720(12) -0.0035(10) 0.0019(11) 0.0019(10)
O3 0.085(2) 0.0815(18) 0.134(2) -0.0086(17) 0.0369(19) 0.0184(16)
O4 0.0548(15) 0.0621(12) 0.0592(12) 0.0212(10) 0.0022(11) 0.0078(11)
O5 0.0580(17) 0.106(2) 0.135(2) 0.0512(18) -0.0060(17) -0.0078(15)
O6 0.0779(17) 0.0951(17) 0.0418(11) -0.0062(12) -0.0041(12) 0.0070(14)
O7 0.239(5) 0.095(2) 0.085(2) 0.0281(19) 0.056(3) 0.007(3)
C1 0.052(2) 0.0441(15) 0.0449(14) 0.0011(12) 0.0005(14) -0.0019(14)
C2 0.0487(17) 0.0435(15) 0.0470(15) 0.0057(13) 0.0022(14) 0.0024(13)
C3 0.0506(19) 0.0445(15) 0.0493(16) 0.0095(13) -0.0043(15) 0.0015(13)
C4 0.061(2) 0.0535(17) 0.0428(15) 0.0028(13) -0.0008(15) 0.0008(15)
C5 0.0523(19) 0.0551(18) 0.0497(16) -0.0028(14) -0.0015(14) 0.0024(15)
C6 0.0523(19) 0.0503(17) 0.0461(15) 0.0027(13) 0.0053(15) 0.0078(15)
C7 0.076(3) 0.054(2) 0.092(3) -0.0068(18) 0.006(2) 0.016(2)
C8 0.102(4) 0.048(2) 0.209(6) -0.016(3) -0.019(4) 0.010(2)
C9 0.059(2) 0.080(3) 0.062(2) 0.0177(19) -0.0046(18) 0.0067(19)
C10 0.090(3) 0.114(3) 0.104(3) 0.046(3) -0.009(3) 0.029(3)
C11 0.132(4) 0.111(4) 0.050(2) 0.010(3) 0.010(3) 0.047(3)
C12 0.154(6) 0.292(8) 0.049(2) -0.008(4) -0.023(3) 0.067(6)
C13 0.064(2) 0.086(2) 0.066(2) -0.0062(18) 0.0110(18) 0.0129(19)

loop_
_atom_type_symbol
_atom_type_description
_atom_type_scat_dispersion_real
_atom_type_scat_dispersion_imag
_atom_type_scat_source
C C 0.0033 0.0016 'International Tables Vol C Tables 4.2.6.8 and 6.1.1.4'
H H 0.0000 0.0000 'International Tables Vol C Tables 4.2.6.8 and 6.1.1.4'
N N 0.0061 0.0033 'International Tables Vol C Tables 4.2.6.8 and 6.1.1.4'
O O 0.0106 0.0060 'International Tables Vol C Tables 4.2.6.8 and 6.1.1.4'
S S 0.1246 0.1234 'International Tables Vol C Tables 4.2.6.8 and 6.1.1.4'

loop_
_geom_angle_atom_site_label_1
_geom_angle_atom_site_label_2
_geom_angle_atom_site_label_3
_geom_angle
C6 N1 C1 123.9(3)
C6 N1 H1 121.0(18)
C1 N1 H1 115.1(18)
C6 N2 H2A 115(3)
C6 N2 H2B 121(2)
H2A N2 H2B 122(4)
C1 O1 C5 114.2(2)
C7 O2 C2 116.9(3)
C9 O4 C3 117.5(2)
C11 O6 C4 117.3(3)
O1 C1 N1 113.1(2)
O1 C1 C2 113.0(2)
N1 C1 C2 109.5(2)
O1 C1 H1A 107.0
N1 C1 H1A 107.0
C2 C1 H1A 107.0
O2 C2 C1 105.8(2)
O2 C2 C3 109.0(2)
C1 C2 C3 112.6(2)
O2 C2 H2 109.8
C1 C2 H2 109.8
C3 C2 H2 109.8
O4 C3 C4 107.1(2)
O4 C3 C2 109.9(2)
C4 C3 C2 111.5(2)
O4 C3 H3 109.4
C4 C3 H3 109.4
C2 C3 H3 109.4
O6 C4 C3 105.3(3)
O6 C4 C5 109.5(2)
C3 C4 C5 109.8(2)
O6 C4 H4 110.7
C3 C4 H4 110.7
C5 C4 H4 110.7
O1 C5 C13 107.1(2)
O1 C5 C4 106.7(2)
C13 C5 C4 113.8(2)
O1 C5 H5 109.7
C13 C5 H5 109.7
C4 C5 H5 109.7
N2 C6 N1 115.5(3)
N2 C6 S1 121.7(2)
N1 C6 S1 122.8(2)
O3 C7 O2 123.0(3)
O3 C7 C8 125.9(4)
O2 C7 C8 111.1(4)
C7 C8 H8A 109.5
C7 C8 H8B 109.5
H8A C8 H8B 109.5
C7 C8 H8C 109.5
H8A C8 H8C 109.5
H8B C8 H8C 109.5
O5 C9 O4 123.3(3)
O5 C9 C10 125.9(4)
O4 C9 C10 110.7(3)
C9 C10 H10A 109.5
C9 C10 H10B 109.5
H10A C10 H10B 109.5
C9 C10 H10C 109.5
H10A C10 H10C 109.5
H10B C10 H10C 109.5
O7 C11 O6 124.1(4)
O7 C11 C12 126.4(5)
O6 C11 C12 109.5(5)
C11 C12 H12A 109.5
C11 C12 H12B 109.5
H12A C12 H12B 109.5
C11 C12 H12C 109.5
H12A C12 H12C 109.5
H12B C12 H12C 109.5
C5 C13 H13A 109.5
C5 C13 H13B 109.5
H13A C13 H13B 109.5
C5 C13 H13C 109.5
H13A C13 H13C 109.5
H13B C13 H13C 109.5

loop_
_geom_bond_atom_site_label_1
_geom_bond_atom_site_label_2
_geom_bond_distance
S1 C6 1.689(3)
N1 C6 1.352(4)
N1 C1 1.443(3)
N1 H1 0.89(3)
N2 C6 1.314(4)
N2 H2A 0.84(3)
N2 H2B 0.90(3)
O1 C1 1.404(3)
O1 C5 1.443(3)
O2 C7 1.346(4)
O2 C2 1.442(3)
O3 C7 1.196(4)
O4 C9 1.340(4)
O4 C3 1.442(3)
O5 C9 1.180(4)
O6 C11 1.337(5)
O6 C4 1.446(3)
O7 C11 1.185(6)
C1 C2 1.521(4)
C1 H1A 0.9800
C2 C3 1.526(4)
C2 H2 0.9800
C3 C4 1.501(4)
C3 H3 0.9800
C4 C5 1.513(4)
C4 H4 0.9800
C5 C13 1.511(4)
C5 H5 0.9800
C7 C8 1.486(5)
C8 H8A 0.9600
C8 H8B 0.9600
C8 H8C 0.9600
C9 C10 1.497(5)
C10 H10A 0.9600
C10 H10B 0.9600
C10 H10C 0.9600
C11 C12 1.497(7)
C12 H12A 0.9600
C12 H12B 0.9600
C12 H12C 0.9600
C13 H13A 0.9600
C13 H13B 0.9600
C13 H13C 0.9600

loop_
_geom_hbond_atom_site_label_D
_geom_hbond_atom_site_label_H
_geom_hbond_atom_site_label_A
_geom_hbond_distance_DH
_geom_hbond_distance_HA
_geom_hbond_distance_DA
_geom_hbond_angle_DHA
_geom_hbond_site_symmetry_A
N1 H1 S1 0.89(3) 2.48(3) 3.333(3) 159(2) 4_575
N2 H2A O5 0.84(3) 2.12(3) 2.943(4) 164(4) 4_475
N2 H2B S1 0.90(3) 2.66(3) 3.468(4) 151(3) 4_575

loop_
_geom_torsion_atom_site_label_1
_geom_torsion_atom_site_label_2
_geom_torsion_atom_site_label_3
_geom_torsion_atom_site_label_4
_geom_torsion
C5 O1 C1 N1 -69.6(3)
C5 O1 C1 C2 55.5(3)
C6 N1 C1 O1 -82.0(3)
C6 N1 C1 C2 151.1(3)
C7 O2 C2 C1 137.8(3)
C7 O2 C2 C3 -100.9(3)
O1 C1 C2 O2 75.5(3)
N1 C1 C2 O2 -157.5(2)
O1 C1 C2 C3 -43.5(3)
N1 C1 C2 C3 83.5(3)
C9 O4 C3 C4 -149.3(3)
C9 O4 C3 C2 89.4(3)
O2 C2 C3 O4 45.6(3)
C1 C2 C3 O4 162.7(2)
O2 C2 C3 C4 -73.0(3)
C1 C2 C3 C4 44.1(3)
C11 O6 C4 C3 -127.9(3)
C11 O6 C4 C5 114.1(3)
O4 C3 C4 O6 67.4(3)
C2 C3 C4 O6 -172.4(2)
O4 C3 C4 C5 -174.8(2)
C2 C3 C4 C5 -54.6(3)
C1 O1 C5 C13 173.1(2)
C1 O1 C5 C4 -64.7(3)
O6 C4 C5 O1 178.1(2)
C3 C4 C5 O1 62.9(3)
O6 C4 C5 C13 -64.0(3)
C3 C4 C5 C13 -179.1(3)
C1 N1 C6 N2 178.2(3)
C1 N1 C6 S1 -3.4(4)
C2 O2 C7 O3 4.5(5)
C2 O2 C7 C8 -176.8(3)
C3 O4 C9 O5 -1.4(5)
C3 O4 C9 C10 -179.7(3)
C4 O6 C11 O7 -10.0(6)
C4 O6 C11 C12 170.7(3)
